data_4061833
loop_
_publ_author_name
'Selent, Detlef'
'Baumann, Wolfgang'
'Kempe, Rhett'
'Spannenberg, Anke'
'R\"ottger, Dirk'
'Wiese, Klaus-Diether'
'B\"orner, Armin'

_publ_section_title
;
 Reactions of a Hydroxy Phosphonite Ligand in the Coordination Sphere
 of Rhodium(I)
;
_journal_issue 21
_journal_name_full Organometallics
_journal_page_first 4265
_journal_page_last 4271
_journal_paper_doi 10.1021/om0204686
_journal_volume 22
_journal_year 2003
_chemical_formula_sum 'C42 H49 Cl O5 P Rh'
_chemical_formula_weight 803.14
_space_group_IT_number 14
_symmetry_cell_setting monoclinic
_symmetry_space_group_name_Hall '-P 2yn'
_symmetry_space_group_name_H-M 'P 1 21/n 1'
_cell_angle_alpha 90.00
_cell_angle_beta 104.63(3)
_cell_angle_gamma 90.00
_cell_formula_units_Z 4
_cell_length_a 14.023(3)
_cell_length_b 12.684(3)
_cell_length_c 22.639(5)
_cell_measurement_temperature 180(2)
_cell_volume 3896.2(15)
_diffrn_ambient_temperature 180(2)
_exptl_crystal_density_diffrn 1.369
_refine_ls_R_factor_obs 0.0597
_refine_ls_wR_factor_obs 0.1249
_cod_depositor_comments
;
The following automatic conversions were performed:
'_symmetry_cell_setting' value 'MONOCLINIC' changed to 'monoclinic'
according to '/home/saulius/struct/CIF-dictionaries/cif_core.dic'
dictionary named 'cif_core.dic' version 2.4.1 from 2010-06-29.

Automatic conversion script
Id: cif_fix_enum 1527 2010-12-29 10:47:43Z saulius 
;
_cod_original_sg_symbol_H-M 'P 21/n'
_cod_database_code 4061833

loop_
_symmetry_equiv_pos_as_xyz
'x, y, z'
'-x+1/2, y+1/2, -z+1/2'
'-x, -y, -z'
'x-1/2, -y-1/2, z-1/2'

loop_
_atom_site_aniso_label
_atom_site_aniso_U_11
_atom_site_aniso_U_22
_atom_site_aniso_U_33
_atom_site_aniso_U_23
_atom_site_aniso_U_13
_atom_site_aniso_U_12
C1 0.069(6) 0.040(5) 0.049(4) -0.019(4) 0.028(4) 0.006(4)
C2 0.092(7) 0.043(5) 0.081(6) -0.021(5) 0.032(5) 0.002(5)
C3 0.108(8) 0.047(6) 0.058(5) -0.003(4) 0.025(5) -0.008(5)
C4 0.078(6) 0.038(5) 0.033(4) -0.005(4) 0.016(4) -0.024(4)
C5 0.061(5) 0.060(6) 0.043(4) -0.002(4) 0.016(4) -0.025(5)
C6 0.051(5) 0.064(6) 0.052(4) -0.007(4) 0.010(4) -0.001(4)
C7 0.085(7) 0.080(7) 0.035(4) 0.000(5) 0.021(4) -0.006(6)
C8 0.059(5) 0.070(6) 0.036(4) -0.016(4) 0.022(4) 0.001(5)
C9 0.039(4) 0.030(4) 0.042(4) -0.002(3) 0.026(3) -0.015(3)
C10 0.039(5) 0.042(5) 0.049(4) 0.003(4) 0.017(4) -0.007(4)
C11 0.046(5) 0.047(5) 0.064(5) 0.021(4) 0.012(4) 0.001(4)
C12 0.077(6) 0.040(5) 0.059(5) 0.009(4) 0.020(5) -0.014(5)
C13 0.063(6) 0.044(5) 0.040(4) 0.003(4) 0.022(4) -0.022(4)
C14 0.043(4) 0.036(4) 0.046(4) -0.003(4) 0.022(3) -0.015(4)
C15 0.047(5) 0.039(5) 0.051(4) -0.005(4) 0.032(4) -0.014(4)
C16 0.036(4) 0.033(4) 0.062(5) -0.017(4) 0.029(4) -0.015(4)
C17 0.041(5) 0.043(5) 0.089(6) -0.015(4) 0.033(4) -0.010(4)
C18 0.038(5) 0.057(6) 0.109(7) -0.038(6) 0.050(5) -0.018(4)
C19 0.065(6) 0.069(7) 0.093(7) -0.035(6) 0.063(6) -0.032(5)
C20 0.073(6) 0.045(5) 0.065(5) -0.015(4) 0.051(5) -0.019(5)
C22 0.048(5) 0.031(4) 0.033(4) 0.000(3) 0.021(3) -0.006(4)
C23 0.030(4) 0.031(4) 0.035(3) -0.001(3) 0.015(3) -0.001(3)
C24 0.032(4) 0.032(4) 0.046(4) -0.002(3) 0.024(3) 0.001(3)
C25 0.048(5) 0.032(4) 0.039(4) -0.003(3) 0.027(3) -0.004(4)
C26 0.044(4) 0.036(4) 0.031(4) 0.005(3) 0.015(3) -0.001(4)
C27 0.040(4) 0.038(4) 0.033(3) -0.001(3) 0.020(3) 0.001(3)
C28 0.038(4) 0.045(5) 0.035(4) 0.008(3) 0.023(3) -0.004(4)
C29 0.077(6) 0.052(5) 0.063(5) 0.002(4) 0.057(5) 0.003(5)
C30 0.048(5) 0.057(5) 0.053(5) 0.015(4) 0.023(4) -0.016(4)
C31 0.037(4) 0.050(5) 0.047(4) 0.005(4) 0.017(3) -0.015(4)
C32 0.091(7) 0.070(7) 0.088(6) 0.030(6) 0.021(6) -0.039(6)
C33 0.045(4) 0.024(4) 0.037(4) -0.001(3) 0.019(3) 0.000(3)
C34 0.043(5) 0.041(4) 0.038(4) 0.002(4) 0.014(3) -0.001(4)
C35 0.059(5) 0.040(5) 0.057(5) 0.012(4) 0.012(4) 0.005(4)
C36 0.040(4) 0.051(5) 0.047(4) 0.008(4) 0.025(4) -0.001(4)
C37 0.055(5) 0.062(6) 0.067(5) 0.016(4) 0.028(4) 0.015(5)
C38 0.053(5) 0.047(5) 0.067(5) -0.001(4) 0.024(4) 0.004(4)
C39 0.062(5) 0.041(5) 0.040(4) 0.001(4) 0.003(4) 0.004(4)
C40 0.061(5) 0.029(4) 0.043(4) 0.013(3) 0.019(4) 0.003(4)
C41 0.045(5) 0.108(9) 0.096(7) 0.033(6) 0.026(5) -0.004(5)
C42 0.064(6) 0.074(6) 0.065(5) 0.003(5) 0.032(5) 0.028(5)
C21 0.039(4) 0.022(3) 0.029(3) -0.004(3) 0.016(3) -0.005(3)
O1 0.034(3) 0.027(2) 0.042(2) 0.001(2) 0.023(2) -0.004(2)
O2 0.030(3) 0.047(3) 0.049(3) -0.008(2) 0.020(2) -0.003(2)
O3 0.039(3) 0.087(4) 0.039(3) 0.018(3) 0.023(2) 0.015(3)
O4 0.066(3) 0.056(4) 0.045(3) 0.008(2) 0.041(3) 0.015(3)
O5 0.068(4) 0.067(4) 0.078(4) 0.029(3) 0.016(3) -0.032(3)
Cl1 0.0486(11) 0.0517(12) 0.0472(10) -0.0034(9) 0.0286(9) -0.0082(10)
P1 0.0344(10) 0.0276(10) 0.0396(10) -0.0008(8) 0.0208(8) -0.0021(9)
Rh1 0.0478(3) 0.0292(3) 0.0379(3) -0.0025(3) 0.0241(2) -0.0039(3)

loop_
_atom_site_label
_atom_site_type_symbol
_atom_site_fract_x
_atom_site_fract_y
_atom_site_fract_z
_atom_site_U_iso_or_equiv
_atom_site_thermal_displace_type
_atom_site_occupancy
_atom_site_calc_flag
_atom_site_refinement_flags
_atom_site_disorder_group
C1 C 0.1892(6) 0.5013(6) 0.5572(3) 0.050(2) Uani 1 d . .
H1 H 0.1231(6) 0.5019(6) 0.5331(3) 0.061 Uiso 1 calc R .
C2 C 0.2471(7) 0.6036(7) 0.5633(4) 0.070(3) Uani 1 d . .
H2A H 0.2985(7) 0.6029(7) 0.6024(4) 0.084 Uiso 1 calc R .
H2B H 0.2022(7) 0.6633(7) 0.5646(4) 0.084 Uiso 1 calc R .
C3 C 0.2959(7) 0.6213(7) 0.5113(3) 0.070(3) Uani 1 d . .
H3A H 0.2471(7) 0.6522(7) 0.4762(3) 0.084 Uiso 1 calc R .
H3B H 0.3503(7) 0.6727(7) 0.5245(3) 0.084 Uiso 1 calc R .
C4 C 0.3370(6) 0.5200(6) 0.4908(3) 0.050(2) Uani 1 d . .
H4 H 0.3286(6) 0.5124(6) 0.4480(3) 0.059 Uiso 1 calc R .
C5 C 0.3847(6) 0.4382(7) 0.5263(3) 0.054(2) Uani 1 d . .
H5 H 0.4036(6) 0.3791(7) 0.5061(3) 0.065 Uiso 1 calc R .
C6 C 0.4094(6) 0.4357(7) 0.5961(3) 0.056(2) Uani 1 d . .
H6A H 0.4708(6) 0.3946(7) 0.6111(3) 0.067 Uiso 1 calc R .
H6B H 0.4227(6) 0.5087(7) 0.6115(3) 0.067 Uiso 1 calc R .
C7 C 0.3305(6) 0.3890(8) 0.6231(3) 0.066(2) Uani 1 d . .
H7A H 0.3369(6) 0.4196(8) 0.6642(3) 0.079 Uiso 1 calc R .
H7B H 0.3414(6) 0.3121(8) 0.6280(3) 0.079 Uiso 1 calc R .
C8 C 0.2262(6) 0.4087(7) 0.5842(3) 0.053(2) Uani 1 d . .
H8 H 0.1824(6) 0.3504(7) 0.5781(3) 0.064 Uiso 1 calc R .
C9 C 0.2223(5) 0.4302(5) 0.3355(3) 0.034(2) Uani 1 d . .
C10 C 0.1416(5) 0.4910(6) 0.3325(3) 0.042(2) Uani 1 d . .
H10 H 0.1064(5) 0.4831(6) 0.3630(3) 0.051 Uiso 1 calc R .
C11 C 0.1091(6) 0.5642(6) 0.2865(3) 0.053(2) Uani 1 d . .
H11 H 0.0523(6) 0.6058(6) 0.2852(3) 0.063 Uiso 1 calc R .
C12 C 0.1609(7) 0.5756(6) 0.2422(3) 0.058(2) Uani 1 d . .
H12 H 0.1400(7) 0.6262(6) 0.2107(3) 0.070 Uiso 1 calc R .
C13 C 0.2416(6) 0.5147(6) 0.2437(3) 0.047(2) Uani 1 d . .
H13 H 0.2746(6) 0.5222(6) 0.2121(3) 0.057 Uiso 1 calc R .
C14 C 0.2775(5) 0.4416(6) 0.2903(3) 0.040(2) Uani 1 d . .
C15 C 0.3671(5) 0.3809(6) 0.2954(3) 0.042(2) Uani 1 d . .
C16 C 0.4145(5) 0.3312(6) 0.3486(3) 0.041(2) Uani 1 d . .
C17 C 0.5019(5) 0.2766(6) 0.3554(4) 0.055(2) Uani 1 d . .
H17 H 0.5313(5) 0.2420(6) 0.3927(4) 0.066 Uiso 1 calc R .
C18 C 0.5466(6) 0.2725(7) 0.3068(4) 0.063(3) Uani 1 d . .
H18 H 0.6077(6) 0.2372(7) 0.3109(4) 0.075 Uiso 1 calc R .
C19 C 0.4994(7) 0.3218(7) 0.2518(4) 0.068(3) Uani 1 d . .
H19 H 0.5283(7) 0.3194(7) 0.2181(4) 0.082 Uiso 1 calc R .
C20 C 0.4128(6) 0.3729(6) 0.2463(3) 0.055(2) Uani 1 d . .
H20 H 0.3816(6) 0.4046(6) 0.2083(3) 0.066 Uiso 1 calc R .
C22 C 0.0717(5) 0.1582(5) 0.3426(3) 0.035(2) Uani 1 d . .
C23 C 0.0417(5) 0.2367(5) 0.2923(3) 0.031(2) Uani 1 d . .
C24 C 0.0887(5) 0.2375(5) 0.2444(3) 0.034(2) Uani 1 d . .
H24 H 0.1452(5) 0.1948(5) 0.2468(3) 0.041 Uiso 1 calc R .
C25 C 0.0535(5) 0.2997(5) 0.1946(3) 0.037(2) Uani 1 d . .
C26 C -0.0278(5) 0.3624(6) 0.1905(3) 0.036(2) Uani 1 d . .
H26 H -0.0513(5) 0.4034(6) 0.1546(3) 0.043 Uiso 1 calc R .
C27 C -0.0772(5) 0.3685(5) 0.2365(3) 0.035(2) Uani 1 d . .
C28 C -0.0390(5) 0.3036(6) 0.2879(3) 0.037(2) Uani 1 d . .
C29 C 0.1776(6) 0.2381(6) 0.1470(3) 0.057(2) Uani 1 d . .
H29A H 0.2005(6) 0.2478(6) 0.1098(3) 0.085 Uiso 1 calc R .
H29B H 0.1585(6) 0.1644(6) 0.1500(3) 0.085 Uiso 1 calc R .
H29C H 0.2308(6) 0.2564(6) 0.1827(3) 0.085 Uiso 1 calc R .
C30 C 0.0258(6) 0.0085(6) 0.3940(3) 0.051(2) Uani 1 d . .
C31 C 0.0013(5) 0.0871(6) 0.3501(3) 0.043(2) Uani 1 d . .
H31 H -0.0642(5) 0.0920(6) 0.3253(3) 0.052 Uiso 1 calc R .
C32 C -0.0316(7) -0.1404(7) 0.4414(4) 0.083(3) Uani 1 d . .
H32A H -0.0915(7) -0.1821(7) 0.4382(4) 0.125 Uiso 1 calc R .
H32B H -0.0111(7) -0.1088(7) 0.4821(4) 0.125 Uiso 1 calc R .
H32C H 0.0210(7) -0.1863(7) 0.4348(4) 0.125 Uiso 1 calc R .
C33 C 0.1950(5) 0.0695(5) 0.4235(3) 0.034(2) Uani 1 d . .
C34 C 0.2997(5) 0.0530(6) 0.4632(3) 0.040(2) Uani 1 d . .
C35 C 0.3114(6) -0.0539(6) 0.4983(3) 0.052(2) Uani 1 d . .
H35A H 0.2928(6) -0.1119(6) 0.4691(3) 0.079 Uiso 1 calc R .
H35B H 0.2685(6) -0.0544(6) 0.5264(3) 0.079 Uiso 1 calc R .
H35C H 0.3801(6) -0.0627(6) 0.5214(3) 0.079 Uiso 1 calc R .
C36 C -0.1687(5) 0.4347(6) 0.2302(3) 0.043(2) Uani 1 d . .
C37 C -0.1963(6) 0.4941(7) 0.1688(3) 0.059(2) Uani 1 d . .
H37A H -0.2558(6) 0.5363(7) 0.1665(3) 0.089 Uiso 1 calc R .
H37B H -0.2089(6) 0.4432(7) 0.1352(3) 0.089 Uiso 1 calc R .
H37C H -0.1419(6) 0.5407(7) 0.1659(3) 0.089 Uiso 1 calc R .
C38 C 0.3747(6) 0.0480(6) 0.4236(3) 0.054(2) Uani 1 d . .
H38A H 0.3552(6) -0.0074(6) 0.3928(3) 0.081 Uiso 1 calc R .
H38B H 0.4404(6) 0.0323(6) 0.4497(3) 0.081 Uiso 1 calc R .
H38C H 0.3762(6) 0.1161(6) 0.4034(3) 0.081 Uiso 1 calc R .
C39 C 0.3292(6) 0.1390(6) 0.5115(3) 0.049(2) Uani 1 d . .
H39A H 0.3966(6) 0.1263(6) 0.5358(3) 0.074 Uiso 1 calc R .
H39B H 0.2841(6) 0.1379(6) 0.5383(3) 0.074 Uiso 1 calc R .
H39C H 0.3257(6) 0.2079(6) 0.4915(3) 0.074 Uiso 1 calc R .
C40 C 0.1218(6) -0.0003(6) 0.4284(3) 0.043(2) Uani 1 d . .
H40 H 0.1382(6) -0.0568(6) 0.4567(3) 0.052 Uiso 1 calc R .
C41 C -0.2583(6) 0.3634(8) 0.2317(4) 0.082(3) Uani 1 d . .
H41A H -0.3172(6) 0.4072(8) 0.2274(4) 0.122 Uiso 1 calc R .
H41B H -0.2449(6) 0.3254(8) 0.2706(4) 0.122 Uiso 1 calc R .
H41C H -0.2692(6) 0.3126(8) 0.1980(4) 0.122 Uiso 1 calc R .
C42 C -0.1535(6) 0.5189(7) 0.2812(3) 0.065(3) Uani 1 d . .
H42A H -0.2137(6) 0.5610(7) 0.2759(3) 0.097 Uiso 1 calc R .
H42B H -0.0985(6) 0.5650(7) 0.2789(3) 0.097 Uiso 1 calc R .
H42C H -0.1388(6) 0.4840(7) 0.3211(3) 0.097 Uiso 1 calc R .
C21 C 0.1667(5) 0.1502(5) 0.3811(3) 0.0283(15) Uani 1 d . .
O1 O 0.2363(3) 0.2243(3) 0.3712(2) 0.0319(10) Uani 1 d . .
O2 O 0.3806(3) 0.3377(4) 0.4020(2) 0.0400(12) Uani 1 d . .
O3 O -0.0872(3) 0.3053(5) 0.3347(2) 0.0523(15) Uani 1 d . .
H1O H -0.0464(10) 0.2938(58) 0.3682(4) 0.050 Uiso 1 calc R .
O4 O 0.0947(4) 0.3048(4) 0.1446(2) 0.0506(14) Uani 1 d . .
O5 O -0.0508(4) -0.0594(5) 0.3965(2) 0.072(2) Uani 1 d . .
Cl1 Cl 0.06987(13) 0.3287(2) 0.46040(7) 0.0462(5) Uani 1 d . .
P1 P 0.26308(13) 0.34166(14) 0.39851(7) 0.0318(4) Uani 1 d . .
Rh1 Rh 0.23236(4) 0.39744(4) 0.48543(2) 0.0359(2) Uani 1 d . .

loop_
_geom_bond_atom_site_label_1
_geom_bond_atom_site_label_2
_geom_bond_distance
_geom_bond_site_symmetry_2
_geom_bond_publ_flag
C1 C8 1.365(10) . ?
C1 C2 1.519(11) . ?
C1 Rh1 2.289(6) . ?
C2 C3 1.520(10) . ?
C3 C4 1.527(11) . ?
C4 C5 1.379(10) . ?
C4 Rh1 2.120(7) . ?
C5 C6 1.530(9) . ?
C5 Rh1 2.165(7) . ?
C6 C7 1.512(10) . ?
C7 C8 1.526(11) . ?
C8 Rh1 2.264(6) . ?
C9 C10 1.356(9) . ?
C9 C14 1.437(8) . ?
C9 P1 1.792(7) . ?
C10 C11 1.384(9) . ?
C11 C12 1.385(10) . ?
C12 C13 1.364(11) . ?
C13 C14 1.399(10) . ?
C14 C15 1.453(10) . ?
C15 C16 1.374(9) . ?
C15 C20 1.421(8) . ?
C16 C17 1.382(10) . ?
C16 O2 1.409(7) . ?
C17 C18 1.398(10) . ?
C18 C19 1.401(12) . ?
C19 C20 1.353(12) . ?
C22 C31 1.379(9) . ?
C22 C21 1.399(9) . ?
C22 C23 1.491(9) . ?
C23 C24 1.403(8) . ?
C23 C28 1.398(9) . ?
C24 C25 1.364(9) . ?
C25 C26 1.373(9) . ?
C25 O4 1.395(7) . ?
C26 C27 1.392(8) . ?
C27 C28 1.416(9) . ?
C27 C36 1.510(9) . ?
C28 O3 1.394(7) . ?
C29 O4 1.428(8) . ?
C30 C40 1.378(10) . ?
C30 C31 1.387(10) . ?
C30 O5 1.390(8) . ?
C32 O5 1.422(9) . ?
C33 C40 1.382(9) . ?
C33 C21 1.391(8) . ?
C33 C34 1.530(9) . ?
C34 C39 1.526(9) . ?
C34 C38 1.546(9) . ?
C34 C35 1.559(10) . ?
C36 C37 1.541(9) . ?
C36 C41 1.555(10) . ?
C36 C42 1.548(10) . ?
C21 O1 1.412(7) . ?
O1 P1 1.619(4) . ?
O2 P1 1.630(4) . ?
Cl1 Rh1 2.371(2) . ?
P1 Rh1 2.233(2) . ?
